data_7046377
loop_
_publ_author_name
'Kitagawa, Yuichi'
'Suzue, Fumiya'
'Nakanishi, Takayuki'
'Fushimi, Koji'
'Hasegawa, Yasuchika'

_publ_section_title
;
 A highly luminescent Eu(iii) complex based on an electronically isolated
 aromatic ring system with ultralong lifetime.
;
_journal_issue 21
_journal_name_full 'Dalton transactions (Cambridge, England : 2003)'
_journal_page_first 7327
_journal_page_last 7332
_journal_paper_doi 10.1039/c8dt00883c
_journal_volume 47
_journal_year 2018
_chemical_formula_moiety 'C30 H21 O P'
_chemical_formula_sum 'C30 H21 O P'
_chemical_formula_weight 428.44
_space_group_crystal_system monoclinic
_space_group_IT_number 14
_space_group_name_Hall '-P 2ybc'
_space_group_name_H-M_alt 'P 1 21/c 1'
_symmetry_space_group_name_Hall '-P 2ybc'
_symmetry_space_group_name_H-M 'P 1 21/c 1'
_atom_sites_solution_hydrogens geom
_atom_sites_solution_primary direct
_atom_sites_solution_secondary difmap
_audit_creation_method SHELXL-2014/7
_audit_update_record
;
2018-02-08 deposited with the CCDC.
2018-04-25 downloaded from the CCDC.
;
_cell_angle_alpha 90
_cell_angle_beta 102.8661(13)
_cell_angle_gamma 90
_cell_formula_units_Z 4
_cell_length_a 15.1820(5)
_cell_length_b 8.8000(3)
_cell_length_c 16.1887(6)
_cell_measurement_reflns_used 15970
_cell_measurement_temperature 123(2)
_cell_measurement_theta_max 27.47
_cell_measurement_theta_min 3.12
_cell_volume 2108.53(13)
_computing_structure_refinement 'SHELXL-2014/7 (Sheldrick, 2014)'
_diffrn_ambient_temperature 123(2)
_diffrn_detector_area_resol_mean 10.000
_diffrn_measured_fraction_theta_full 0.998
_diffrn_measured_fraction_theta_max 0.995
_diffrn_measurement_device_type 'Rigaku R-AXIS RAPID'
_diffrn_measurement_method \w
_diffrn_radiation_type MoK\a
_diffrn_radiation_wavelength 0.71075
_diffrn_reflns_av_R_equivalents 0.0198
_diffrn_reflns_av_unetI/netI 0.0177
_diffrn_reflns_Laue_measured_fraction_full 0.998
_diffrn_reflns_Laue_measured_fraction_max 0.995
_diffrn_reflns_limit_h_max 19
_diffrn_reflns_limit_h_min -19
_diffrn_reflns_limit_k_max 9
_diffrn_reflns_limit_k_min -11
_diffrn_reflns_limit_l_max 20
_diffrn_reflns_limit_l_min -20
_diffrn_reflns_number 19514
_diffrn_reflns_point_group_measured_fraction_full 0.998
_diffrn_reflns_point_group_measured_fraction_max 0.995
_diffrn_reflns_theta_full 25.242
_diffrn_reflns_theta_max 27.471
_diffrn_reflns_theta_min 3.116
_exptl_absorpt_coefficient_mu 0.152
_exptl_absorpt_correction_T_max 0.975
_exptl_absorpt_correction_T_min 0.825
_exptl_absorpt_correction_type multi-scan
_exptl_crystal_colour colorless
_exptl_crystal_density_diffrn 1.350
_exptl_crystal_density_method 'not measured'
_exptl_crystal_description platelet
_exptl_crystal_F_000 896
_exptl_crystal_size_max 0.500
_exptl_crystal_size_mid 0.444
_exptl_crystal_size_min 0.169
_refine_diff_density_max 0.379
_refine_diff_density_min -0.319
_refine_diff_density_rms 0.050
_refine_ls_extinction_method none
_refine_ls_goodness_of_fit_ref 1.081
_refine_ls_hydrogen_treatment constr
_refine_ls_matrix_type full
_refine_ls_number_parameters 289
_refine_ls_number_reflns 4807
_refine_ls_number_restraints 0
_refine_ls_restrained_S_all 1.081
_refine_ls_R_factor_all 0.0445
_refine_ls_R_factor_gt 0.0370
_refine_ls_shift/su_max 0.001
_refine_ls_shift/su_mean 0.000
_refine_ls_structure_factor_coef Fsqd
_refine_ls_weighting_details 'w=1/[\s^2^(Fo^2^)+(0.0578P)^2^+0.7055P] where P=(Fo^2^+2Fc^2^)/3'
_refine_ls_weighting_scheme calc
_refine_ls_wR_factor_gt 0.1004
_refine_ls_wR_factor_ref 0.1055
_reflns_Friedel_coverage 0.000
_reflns_number_gt 4088
_reflns_number_total 4807
_reflns_threshold_expression 'I > 2\s(I)'
_cod_data_source_file c8dt00883c2.cif
_cod_data_source_block shelxl
_cod_depositor_comments 'Adding full bibliography for 7046377--7046378.cif.'
_cod_original_cell_volume 2108.52(13)
_cod_database_code 7046377
_shelx_shelxl_version_number 2014/7
_shelx_space_group_comment
;
The symmetry employed for this shelxl refinement is uniquely defined
by the following loop, which should always be used as a source of
symmetry information in preference to the above space-group names.
They are only intended as comments.
;
_shelx_estimated_absorpt_t_min 0.928
_shelx_estimated_absorpt_t_max 0.975

loop_
_space_group_symop_operation_xyz
'x, y, z'
'-x, y+1/2, -z+1/2'
'-x, -y, -z'
'x, -y-1/2, z-1/2'

loop_
_atom_site_label
_atom_site_type_symbol
_atom_site_fract_x
_atom_site_fract_y
_atom_site_fract_z
_atom_site_U_iso_or_equiv
_atom_site_adp_type
_atom_site_occupancy
_atom_site_site_symmetry_order
_atom_site_calc_flag
_atom_site_refinement_flags_posn
_atom_site_refinement_flags_adp
P1 P 0.68650(2) 0.23765(4) 0.05391(2) 0.01697(10) Uani 1 1 d . .
O2 O 0.65819(7) 0.14503(11) -0.02470(6) 0.0233(2) Uani 1 1 d . .
C3 C 0.55906(10) 0.07674(17) 0.11565(9) 0.0266(3) Uani 1 1 d . .
H3 H 0.5381 0.0446 0.0586 0.032 Uiso 1 1 calc R U
C4 C 0.51720(11) 0.02293(19) 0.17816(11) 0.0362(4) Uani 1 1 d . .
H4 H 0.4679 -0.0457 0.1639 0.043 Uiso 1 1 calc R U
C5 C 0.54754(11) 0.06949(19) 0.26066(11) 0.0338(4) Uani 1 1 d . .
H5 H 0.5196 0.0313 0.3034 0.041 Uiso 1 1 calc R U
C6 C 0.61851(10) 0.17159(18) 0.28205(9) 0.0298(3) Uani 1 1 d . .
H6 H 0.6383 0.2051 0.3390 0.036 Uiso 1 1 calc R U
C7 C 0.66043(10) 0.22440(16) 0.21993(9) 0.0246(3) Uani 1 1 d . .
H7 H 0.7095 0.2934 0.2345 0.030 Uiso 1 1 calc R U
C8 C 0.63105(9) 0.17695(14) 0.13609(8) 0.0180(3) Uani 1 1 d . .
C9 C 0.66582(9) 0.43834(15) 0.03811(8) 0.0203(3) Uani 1 1 d . .
C10 C 0.60246(11) 0.51736(18) 0.07053(11) 0.0348(4) Uani 1 1 d . .
H10 H 0.5672 0.4654 0.1032 0.042 Uiso 1 1 calc R U
C11 C 0.58997(13) 0.67267(19) 0.05561(13) 0.0442(4) Uani 1 1 d . .
H11 H 0.5461 0.7261 0.0779 0.053 Uiso 1 1 calc R U
C12 C 0.64143(11) 0.74892(17) 0.00846(11) 0.0349(4) Uani 1 1 d . .
H12 H 0.6336 0.8551 -0.0010 0.042 Uiso 1 1 calc R U
C13 C 0.70424(11) 0.67066(18) -0.02485(10) 0.0334(3) Uani 1 1 d . .
H13 H 0.7392 0.7228 -0.0578 0.040 Uiso 1 1 calc R U
C14 C 0.71634(10) 0.51610(17) -0.01033(9) 0.0291(3) Uani 1 1 d . .
H14 H 0.7595 0.4627 -0.0336 0.035 Uiso 1 1 calc R U
C15 C 0.85558(9) 0.34341(15) 0.14695(8) 0.0217(3) Uani 1 1 d . .
H15 H 0.8254 0.4324 0.1593 0.026 Uiso 1 1 calc R U
C16 C 0.94769(9) 0.32958(15) 0.17596(8) 0.0216(3) Uani 1 1 d . .
H16 H 0.9804 0.4102 0.2079 0.026 Uiso 1 1 calc R U
C17 C 0.99443(9) 0.19895(15) 0.15947(8) 0.0193(3) Uani 1 1 d . .
C18 C 0.94468(9) 0.07731(15) 0.11518(8) 0.0186(3) Uani 1 1 d . .
C19 C 0.85086(9) 0.09478(15) 0.08448(8) 0.0192(3) Uani 1 1 d . .
H19 H 0.8173 0.0145 0.0529 0.023 Uiso 1 1 calc R U
C20 C 0.80628(9) 0.22561(15) 0.09906(8) 0.0184(3) Uani 1 1 d . .
C21 C 0.94090(10) -0.19682(16) 0.07414(9) 0.0257(3) Uani 1 1 d . .
H21 H 0.8768 -0.1927 0.0604 0.031 Uiso 1 1 calc R U
C22 C 0.98358(10) -0.33212(17) 0.06611(10) 0.0290(3) Uani 1 1 d . .
H22 H 0.9491 -0.4207 0.0475 0.035 Uiso 1 1 calc R U
C23 C 1.07759(10) -0.33875(17) 0.08530(9) 0.0285(3) Uani 1 1 d . .
H23 H 1.1073 -0.4321 0.0801 0.034 Uiso 1 1 calc R U
C24 C 1.12744(10) -0.21049(17) 0.11178(9) 0.0255(3) Uani 1 1 d . .
H24 H 1.1915 -0.2159 0.1233 0.031 Uiso 1 1 calc R U
C25 C 1.08555(9) -0.07091(15) 0.12219(8) 0.0202(3) Uani 1 1 d . .
C26 C 0.99038(9) -0.06456(15) 0.10232(8) 0.0201(3) Uani 1 1 d . .
C27 C 1.13792(9) 0.06185(16) 0.15937(8) 0.0209(3) Uani 1 1 d . .
C28 C 1.23327(9) 0.06244(17) 0.17563(9) 0.0263(3) Uani 1 1 d . .
H28 H 1.2638 -0.0194 0.1558 0.032 Uiso 1 1 calc R U
C29 C 1.28269(10) 0.17969(19) 0.21971(10) 0.0311(3) Uani 1 1 d . .
H29 H 1.3468 0.1771 0.2310 0.037 Uiso 1 1 calc R U
C30 C 1.23886(10) 0.30211(19) 0.24780(10) 0.0323(3) Uani 1 1 d . .
H30 H 1.2730 0.3812 0.2799 0.039 Uiso 1 1 calc R U
C31 C 1.14579(10) 0.30792(18) 0.22882(9) 0.0272(3) Uani 1 1 d . .
H31 H 1.1163 0.3932 0.2464 0.033 Uiso 1 1 calc R U
C32 C 1.09355(9) 0.18950(16) 0.18370(8) 0.0210(3) Uani 1 1 d . .

loop_
_atom_site_aniso_label
_atom_site_aniso_U_11
_atom_site_aniso_U_22
_atom_site_aniso_U_33
_atom_site_aniso_U_23
_atom_site_aniso_U_13
_atom_site_aniso_U_12
P1 0.01875(17) 0.01652(17) 0.01531(16) -0.00008(11) 0.00311(12) 0.00221(12)
O2 0.0276(5) 0.0234(5) 0.0176(5) -0.0026(4) 0.0025(4) 0.0015(4)
C3 0.0239(7) 0.0292(7) 0.0259(7) -0.0060(6) 0.0040(6) -0.0040(6)
C4 0.0293(8) 0.0371(9) 0.0454(9) -0.0057(7) 0.0152(7) -0.0125(7)
C5 0.0331(8) 0.0364(9) 0.0373(8) 0.0044(7) 0.0193(7) -0.0030(7)
C6 0.0329(8) 0.0368(8) 0.0207(7) 0.0006(6) 0.0084(6) 0.0011(7)
C7 0.0262(7) 0.0264(7) 0.0208(6) -0.0024(5) 0.0043(5) -0.0051(6)
C8 0.0186(6) 0.0160(6) 0.0192(6) 0.0010(5) 0.0036(5) 0.0032(5)
C9 0.0217(6) 0.0182(6) 0.0194(6) 0.0014(5) 0.0013(5) 0.0016(5)
C10 0.0373(8) 0.0236(7) 0.0497(10) 0.0076(7) 0.0230(7) 0.0076(6)
C11 0.0470(10) 0.0242(8) 0.0676(12) 0.0049(8) 0.0259(9) 0.0138(7)
C12 0.0380(9) 0.0191(7) 0.0423(9) 0.0065(6) -0.0020(7) 0.0028(6)
C13 0.0390(9) 0.0270(8) 0.0330(8) 0.0098(6) 0.0056(7) -0.0046(7)
C14 0.0334(8) 0.0262(7) 0.0299(7) 0.0032(6) 0.0121(6) 0.0021(6)
C15 0.0238(6) 0.0207(6) 0.0208(6) -0.0028(5) 0.0056(5) 0.0032(5)
C16 0.0237(6) 0.0215(6) 0.0194(6) -0.0032(5) 0.0041(5) -0.0009(5)
C17 0.0209(6) 0.0218(6) 0.0154(6) 0.0020(5) 0.0046(5) 0.0011(5)
C18 0.0214(6) 0.0191(6) 0.0159(6) 0.0028(5) 0.0055(5) 0.0018(5)
C19 0.0210(6) 0.0177(6) 0.0189(6) 0.0007(5) 0.0042(5) -0.0003(5)
C20 0.0193(6) 0.0201(6) 0.0162(6) 0.0018(5) 0.0046(5) 0.0017(5)
C21 0.0244(7) 0.0233(7) 0.0296(7) -0.0003(6) 0.0069(6) 0.0023(6)
C22 0.0327(8) 0.0211(7) 0.0339(8) -0.0032(6) 0.0094(6) 0.0006(6)
C23 0.0338(8) 0.0232(7) 0.0299(7) -0.0005(6) 0.0099(6) 0.0106(6)
C24 0.0250(7) 0.0291(7) 0.0228(7) 0.0022(6) 0.0063(5) 0.0084(6)
C25 0.0228(6) 0.0230(6) 0.0155(6) 0.0043(5) 0.0061(5) 0.0042(5)
C26 0.0232(6) 0.0202(6) 0.0176(6) 0.0027(5) 0.0061(5) 0.0031(5)
C27 0.0218(6) 0.0248(7) 0.0166(6) 0.0063(5) 0.0051(5) 0.0027(5)
C28 0.0222(7) 0.0289(7) 0.0285(7) 0.0089(6) 0.0071(5) 0.0042(6)
C29 0.0193(7) 0.0373(8) 0.0357(8) 0.0080(7) 0.0039(6) -0.0001(6)
C30 0.0247(7) 0.0362(8) 0.0337(8) -0.0010(7) 0.0014(6) -0.0059(6)
C31 0.0245(7) 0.0294(7) 0.0272(7) -0.0027(6) 0.0043(6) -0.0005(6)
C32 0.0214(6) 0.0246(7) 0.0171(6) 0.0028(5) 0.0044(5) 0.0004(5)

loop_
_atom_type_symbol
_atom_type_description
_atom_type_scat_dispersion_real
_atom_type_scat_dispersion_imag
_atom_type_scat_source
C C 0.0033 0.0016 'International Tables Vol C Tables 4.2.6.8 and 6.1.1.4'
H H 0.0000 0.0000 'International Tables Vol C Tables 4.2.6.8 and 6.1.1.4'
P P 0.1023 0.0942 'International Tables Vol C Tables 4.2.6.8 and 6.1.1.4'
O O 0.0106 0.0060 'International Tables Vol C Tables 4.2.6.8 and 6.1.1.4'

loop_
_geom_angle_atom_site_label_1
_geom_angle_atom_site_label_2
_geom_angle_atom_site_label_3
_geom_angle
O2 P1 C9 113.98(6)
O2 P1 C20 112.72(6)
C9 P1 C20 104.06(6)
O2 P1 C8 111.95(6)
C9 P1 C8 107.41(6)
C20 P1 C8 106.08(6)
C8 C3 C4 120.41(14)
C8 C3 H3 119.8
C4 C3 H3 119.8
C5 C4 C3 119.75(14)
C5 C4 H4 120.1
C3 C4 H4 120.1
C4 C5 C6 120.64(14)
C4 C5 H5 119.7
C6 C5 H5 119.7
C7 C6 C5 119.56(14)
C7 C6 H6 120.2
C5 C6 H6 120.2
C6 C7 C8 120.47(13)
C6 C7 H7 119.8
C8 C7 H7 119.8
C3 C8 C7 119.16(12)
C3 C8 P1 118.97(10)
C7 C8 P1 121.84(10)
C10 C9 C14 118.94(13)
C10 C9 P1 123.60(11)
C14 C9 P1 117.46(10)
C9 C10 C11 120.48(15)
C9 C10 H10 119.8
C11 C10 H10 119.8
C12 C11 C10 120.01(16)
C12 C11 H11 120.0
C10 C11 H11 120.0
C13 C12 C11 119.91(14)
C13 C12 H12 120.0
C11 C12 H12 120.0
C12 C13 C14 120.05(15)
C12 C13 H13 120.0
C14 C13 H13 120.0
C13 C14 C9 120.60(14)
C13 C14 H14 119.7
C9 C14 H14 119.7
C16 C15 C20 119.86(12)
C16 C15 H15 120.1
C20 C15 H15 120.1
C15 C16 C17 121.60(12)
C15 C16 H16 119.2
C17 C16 H16 119.2
C16 C17 C18 118.74(12)
C16 C17 C32 121.66(12)
C18 C17 C32 119.54(12)
C19 C18 C17 118.78(12)
C19 C18 C26 121.09(12)
C17 C18 C26 120.12(12)
C20 C19 C18 121.72(12)
C20 C19 H19 119.1
C18 C19 H19 119.1
C19 C20 C15 119.17(12)
C19 C20 P1 117.84(10)
C15 C20 P1 122.98(10)
C22 C21 C26 121.24(13)
C22 C21 H21 119.4
C26 C21 H21 119.4
C21 C22 C23 119.75(14)
C21 C22 H22 120.1
C23 C22 H22 120.1
C24 C23 C22 120.09(13)
C24 C23 H23 120.0
C22 C23 H23 120.0
C23 C24 C25 121.42(13)
C23 C24 H24 119.3
C25 C24 H24 119.3
C26 C25 C24 118.27(13)
C26 C25 C27 119.81(12)
C24 C25 C27 121.72(12)
C25 C26 C21 119.21(12)
C25 C26 C18 119.67(12)
C21 C26 C18 121.06(12)
C32 C27 C28 118.59(13)
C32 C27 C25 120.04(12)
C28 C27 C25 121.29(13)
C29 C28 C27 121.10(14)
C29 C28 H28 119.4
C27 C28 H28 119.4
C28 C29 C30 120.19(13)
C28 C29 H29 119.9
C30 C29 H29 119.9
C31 C30 C29 119.73(14)
C31 C30 H30 120.1
C29 C30 H30 120.1
C30 C31 C32 121.20(14)
C30 C31 H31 119.4
C32 C31 H31 119.4
C27 C32 C31 118.98(12)
C27 C32 C17 119.65(12)
C31 C32 C17 121.34(12)

loop_
_geom_bond_atom_site_label_1
_geom_bond_atom_site_label_2
_geom_bond_distance
P1 O2 1.4917(10)
P1 C9 1.8020(13)
P1 C20 1.8056(13)
P1 C8 1.8064(13)
C3 C8 1.3858(19)
C3 C4 1.392(2)
C3 H3 0.9500
C4 C5 1.375(2)
C4 H4 0.9500
C5 C6 1.386(2)
C5 H5 0.9500
C6 C7 1.385(2)
C6 H6 0.9500
C7 C8 1.3949(18)
C7 H7 0.9500
C9 C10 1.382(2)
C9 C14 1.393(2)
C10 C11 1.393(2)
C10 H10 0.9500
C11 C12 1.382(3)
C11 H11 0.9500
C12 C13 1.380(2)
C12 H12 0.9500
C13 C14 1.386(2)
C13 H13 0.9500
C14 H14 0.9500
C15 C16 1.3779(19)
C15 C20 1.4062(18)
C15 H15 0.9500
C16 C17 1.4073(19)
C16 H16 0.9500
C17 C18 1.4104(18)
C17 C32 1.4706(18)
C18 C19 1.4086(18)
C18 C26 1.4655(18)
C19 C20 1.3822(18)
C19 H19 0.9500
C21 C22 1.376(2)
C21 C26 1.4051(19)
C21 H21 0.9500
C22 C23 1.393(2)
C22 H22 0.9500
C23 C24 1.373(2)
C23 H23 0.9500
C24 C25 1.4104(19)
C24 H24 0.9500
C25 C26 1.4098(18)
C25 C27 1.4650(19)
C27 C32 1.4102(19)
C27 C28 1.4125(19)
C28 C29 1.378(2)
C28 H28 0.9500
C29 C30 1.395(2)
C29 H29 0.9500
C30 C31 1.379(2)
C30 H30 0.9500
C31 C32 1.411(2)
C31 H31 0.9500

loop_
_geom_torsion_atom_site_label_1
_geom_torsion_atom_site_label_2
_geom_torsion_atom_site_label_3
_geom_torsion_atom_site_label_4
_geom_torsion
C8 C3 C4 C5 0.0(3)
C3 C4 C5 C6 1.1(3)
C4 C5 C6 C7 -1.4(3)
C5 C6 C7 C8 0.7(2)
C4 C3 C8 C7 -0.6(2)
C4 C3 C8 P1 177.38(12)
C6 C7 C8 C3 0.3(2)
C6 C7 C8 P1 -177.69(11)
O2 P1 C8 C3 -11.69(13)
C9 P1 C8 C3 114.15(11)
C20 P1 C8 C3 -135.03(11)
O2 P1 C8 C7 166.28(11)
C9 P1 C8 C7 -67.87(12)
C20 P1 C8 C7 42.94(13)
O2 P1 C9 C10 111.70(14)
C20 P1 C9 C10 -125.13(13)
C8 P1 C9 C10 -12.93(15)
O2 P1 C9 C14 -67.59(13)
C20 P1 C9 C14 55.59(12)
C8 P1 C9 C14 167.79(11)
C14 C9 C10 C11 -0.6(3)
P1 C9 C10 C11 -179.88(14)
C9 C10 C11 C12 -0.3(3)
C10 C11 C12 C13 0.9(3)
C11 C12 C13 C14 -0.7(3)
C12 C13 C14 C9 -0.3(2)
C10 C9 C14 C13 0.9(2)
P1 C9 C14 C13 -179.78(12)
C20 C15 C16 C17 -0.5(2)
C15 C16 C17 C18 -2.67(19)
C15 C16 C17 C32 174.43(12)
C16 C17 C18 C19 3.93(18)
C32 C17 C18 C19 -173.23(11)
C16 C17 C18 C26 -175.58(12)
C32 C17 C18 C26 7.25(18)
C17 C18 C19 C20 -2.14(19)
C26 C18 C19 C20 177.37(12)
C18 C19 C20 C15 -1.04(19)
C18 C19 C20 P1 178.15(10)
C16 C15 C20 C19 2.38(19)
C16 C15 C20 P1 -176.77(10)
O2 P1 C20 C19 -27.69(12)
C9 P1 C20 C19 -151.69(10)
C8 P1 C20 C19 95.16(11)
O2 P1 C20 C15 151.47(11)
C9 P1 C20 C15 27.48(12)
C8 P1 C20 C15 -85.68(12)
C26 C21 C22 C23 -0.7(2)
C21 C22 C23 C24 -0.3(2)
C22 C23 C24 C25 1.5(2)
C23 C24 C25 C26 -1.8(2)
C23 C24 C25 C27 173.02(12)
C24 C25 C26 C21 0.83(18)
C27 C25 C26 C21 -174.09(12)
C24 C25 C26 C18 177.91(12)
C27 C25 C26 C18 2.99(18)
C22 C21 C26 C25 0.4(2)
C22 C21 C26 C18 -176.65(13)
C19 C18 C26 C25 170.43(12)
C17 C18 C26 C25 -10.07(18)
C19 C18 C26 C21 -12.54(19)
C17 C18 C26 C21 166.96(12)
C26 C25 C27 C32 6.86(18)
C24 C25 C27 C32 -167.88(12)
C26 C25 C27 C28 -176.39(12)
C24 C25 C27 C28 8.87(19)
C32 C27 C28 C29 4.6(2)
C25 C27 C28 C29 -172.15(13)
C27 C28 C29 C30 -1.2(2)
C28 C29 C30 C31 -2.2(2)
C29 C30 C31 C32 2.1(2)
C28 C27 C32 C31 -4.63(19)
C25 C27 C32 C31 172.21(12)
C28 C27 C32 C17 173.50(12)
C25 C27 C32 C17 -9.66(18)
C30 C31 C32 C27 1.3(2)
C30 C31 C32 C17 -176.77(13)
C16 C17 C32 C27 -174.48(12)
C18 C17 C32 C27 2.59(18)
C16 C17 C32 C31 3.60(19)
C18 C17 C32 C31 -179.32(12)
